data_4088719
loop_
_publ_author_name
'Erickson, Jeremy D.'
'Riparetti, Ryan D.'
'Fettinger, James C.'
'Power, Philip P.'

_publ_section_title
;
 Molecular Zinc Species with Ge--Zn and Sn--Zn Bonds: A Reversible
 Insertion of a Stannylene into a Zinc--Carbon Bond
;
_journal_issue 12
_journal_name_full Organometallics
_journal_page_first 2124
_journal_paper_doi 10.1021/acs.organomet.6b00344
_journal_volume 35
_journal_year 2016
_chemical_formula_moiety 'C50 H56 Sn Zn, C5 H12'
_chemical_formula_sum 'C55 H68 Sn Zn'
_chemical_formula_weight 913.15
_space_group_crystal_system monoclinic
_space_group_IT_number 14
_space_group_name_Hall '-P 2ybc'
_space_group_name_H-M_alt 'P 1 21/c 1'
_atom_sites_solution_hydrogens geom
_audit_creation_method SHELXL-2014/7
_cell_angle_alpha 90
_cell_angle_beta 102.1529(17)
_cell_angle_gamma 90
_cell_formula_units_Z 4
_cell_length_a 15.522(2)
_cell_length_b 13.8988(18)
_cell_length_c 22.501(3)
_cell_measurement_reflns_used 9906
_cell_measurement_temperature 90(2)
_cell_measurement_theta_max 27.51
_cell_measurement_theta_min 2.31
_cell_volume 4745.5(11)
_computing_cell_refinement 'SAINT (8.34a) (Bruker, 2013)'
_computing_data_collection 'SMART (Version 5.054) (Bruker, 2002)'
_computing_data_reduction 'SAINT (8.34a) (Bruker, 2013)'
_computing_molecular_graphics 'Bruker SHELXTL'
_computing_publication_material 'Bruker SHELXTL'
_computing_structure_refinement 'SHELXL-2014/7 (Sheldrick, 2014)'
_computing_structure_solution 'SHELXT (Sheldrick, 2014)'
_diffrn_ambient_temperature 90(2)
_diffrn_measured_fraction_theta_full 0.999
_diffrn_measured_fraction_theta_max 0.998
_diffrn_measurement_device_type 'Bruker APEX-II CCD'
_diffrn_measurement_method '\f and \w scans'
_diffrn_radiation_type MoK\a
_diffrn_radiation_wavelength 0.71073
_diffrn_reflns_av_R_equivalents 0.0360
_diffrn_reflns_av_unetI/netI 0.0309
_diffrn_reflns_Laue_measured_fraction_full 0.999
_diffrn_reflns_Laue_measured_fraction_max 0.998
_diffrn_reflns_limit_h_max 20
_diffrn_reflns_limit_h_min -20
_diffrn_reflns_limit_k_max 18
_diffrn_reflns_limit_k_min -18
_diffrn_reflns_limit_l_max 29
_diffrn_reflns_limit_l_min -29
_diffrn_reflns_number 39840
_diffrn_reflns_point_group_measured_fraction_full 0.999
_diffrn_reflns_point_group_measured_fraction_max 0.998
_diffrn_reflns_theta_full 25.242
_diffrn_reflns_theta_max 27.499
_diffrn_reflns_theta_min 1.852
_exptl_absorpt_coefficient_mu 1.066
_exptl_absorpt_correction_T_max 0.7456
_exptl_absorpt_correction_T_min 0.6158
_exptl_absorpt_correction_type multi-scan
_exptl_absorpt_process_details 'SADABS 2014/5 (Sheldrick, 2014)'
_exptl_crystal_colour Colorless
_exptl_crystal_density_diffrn 1.278
_exptl_crystal_description Block
_exptl_crystal_F_000 1912
_exptl_crystal_size_max 0.374
_exptl_crystal_size_mid 0.356
_exptl_crystal_size_min 0.326
_refine_diff_density_max 1.723
_refine_diff_density_min -1.310
_refine_diff_density_rms 0.094
_refine_ls_extinction_method none
_refine_ls_goodness_of_fit_ref 1.090
_refine_ls_hydrogen_treatment mixed
_refine_ls_matrix_type full
_refine_ls_number_parameters 629
_refine_ls_number_reflns 10873
_refine_ls_number_restraints 12
_refine_ls_restrained_S_all 1.089
_refine_ls_R_factor_all 0.0659
_refine_ls_R_factor_gt 0.0464
_refine_ls_shift/su_max 0.001
_refine_ls_shift/su_mean 0.000
_refine_ls_structure_factor_coef Fsqd
_refine_ls_weighting_details 'w=1/[\s^2^(Fo^2^)+(0.0602P)^2^+7.1183P] where P=(Fo^2^+2Fc^2^)/3'
_refine_ls_weighting_scheme calc
_refine_ls_wR_factor_gt 0.1129
_refine_ls_wR_factor_ref 0.1302
_reflns_Friedel_coverage 0.000
_reflns_number_gt 8455
_reflns_number_total 10873
_reflns_threshold_expression 'I > 2\s(I)'
_cod_data_source_file om6b00344_si_002.cif
_cod_data_source_block JE62FMI
_cod_depositor_comments
;
The following automatic conversions were performed:

data item '_exptl_absorpt_correction_type' value 'Multi-scan' was
changed to 'multi-scan' in accordance with the
/home/saulius/struct/COD-crude-data/automatic-downloads/DataCite-retrospective/ACS/depositions/lib/dictionaries/cif_core.dic
dictionary named 'cif_core.dic' version 2.4.2 last updated on
2011-04-26.

Automatic conversion script
Id: cif_fix_values 6909 2019-04-08 15:41:33Z antanas 
;
_cod_original_cell_volume 4745.4(11)
_cod_original_sg_symbol_H-M 'P 21/c'
_cod_database_code 4088719
_shelx_shelxl_version_number 2014/7
_shelx_space_group_comment
; 
The symmetry employed for this shelxl refinement is uniquely defined 
by the following loop, which should always be used as a source of 
symmetry information in preference to the above space-group names. 
They are only intended as comments. 
;
_shelx_estimated_absorpt_t_min 0.691
_shelx_estimated_absorpt_t_max 0.723

loop_
_space_group_symop_operation_xyz
'x, y, z'
'-x, y+1/2, -z+1/2'
'-x, -y, -z'
'x, -y-1/2, z-1/2'

loop_
_atom_site_label
_atom_site_type_symbol
_atom_site_fract_x
_atom_site_fract_y
_atom_site_fract_z
_atom_site_U_iso_or_equiv
_atom_site_adp_type
_atom_site_occupancy
_atom_site_site_symmetry_order
_atom_site_calc_flag
_atom_site_refinement_flags_posn
_atom_site_refinement_flags_adp
_atom_site_refinement_flags_occupancy
_atom_site_disorder_assembly
_atom_site_disorder_group
Sn1 Sn 0.30208(2) 0.29842(2) 0.35317(2) 0.03323(9) Uani 1 1 d . . . . .
Zn1 Zn 0.18137(3) 0.32380(3) 0.41311(2) 0.04339(13) Uani 1 1 d . . . . .
C1 C 0.1096(3) 0.3413(3) 0.47374(18) 0.0548(11) Uani 1 1 d . . . . .
H1A H 0.1456 0.3290 0.5143 0.077(16) Uiso 1 1 calc R . . . .
H1B H 0.0599 0.2963 0.4656 0.059(14) Uiso 1 1 calc R . . . .
H1C H 0.0873 0.4074 0.4717 0.056(13) Uiso 1 1 calc R . . . .
C2 C 0.3920(2) 0.4168(2) 0.35414(16) 0.0364(8) Uani 1 1 d . . . . .
H2A H 0.4218 0.4307 0.3961 0.050(12) Uiso 1 1 calc R . . . .
H2B H 0.3592 0.4738 0.3364 0.056(13) Uiso 1 1 calc R . . . .
H2C H 0.4359 0.3998 0.3303 0.034(10) Uiso 1 1 calc R . . . .
C3 C 0.3790(3) 0.1700(2) 0.38962(14) 0.0410(9) Uani 1 1 d . . . . .
C4 C 0.4711(3) 0.1714(2) 0.41017(15) 0.0444(10) Uani 1 1 d . . . . .
C5 C 0.5177(4) 0.0854(3) 0.42655(17) 0.0556(13) Uani 1 1 d . . . . .
H5 H 0.5801 0.0872 0.4395 0.079(19) Uiso 1 1 calc R . . . .
C6 C 0.4743(4) -0.0015(3) 0.42414(19) 0.0654(15) Uani 1 1 d . . . . .
H6 H 0.5065 -0.0599 0.4320 0.064(14) Uiso 1 1 calc R . . . .
C7 C 0.3834(5) -0.0024(3) 0.41009(18) 0.0658(16) Uani 1 1 d . . . . .
H7 H 0.3534 -0.0616 0.4115 0.061(13) Uiso 1 1 calc R . . . .
C8 C 0.3338(3) 0.0819(2) 0.39372(16) 0.0488(11) Uani 1 1 d . . . . .
C9 C 0.5266(3) 0.2610(2) 0.42244(16) 0.0419(9) Uani 1 1 d . . . . .
C10 C 0.5864(3) 0.2853(3) 0.38621(17) 0.0509(11) Uani 1 1 d . . . . .
C11 C 0.6412(3) 0.3656(3) 0.40038(19) 0.0500(10) Uani 1 1 d . . . . .
H11 H 0.6804 0.3823 0.3748 0.079(17) Uiso 1 1 calc R . . . .
C12 C 0.6391(3) 0.4211(3) 0.4513(2) 0.0530(11) Uani 1 1 d . . . . .
C13 C 0.5816(3) 0.3955(3) 0.48730(19) 0.0503(11) Uani 1 1 d . . . . .
H13 H 0.5799 0.4332 0.5223 0.056(13) Uiso 1 1 calc R . . . .
C14 C 0.5254(3) 0.3162(3) 0.47452(17) 0.0441(9) Uani 1 1 d . . . . .
C15 C 0.5901(5) 0.2274(4) 0.3307(2) 0.083(2) Uani 1 1 d . . . . .
H15A H 0.6240 0.2625 0.3056 0.073(15) Uiso 1 1 calc R . . . .
H15B H 0.5301 0.2163 0.3074 0.11(3) Uiso 1 1 calc R . . . .
H15C H 0.6186 0.1654 0.3429 0.11(2) Uiso 1 1 calc R . . . .
C16 C 0.6988(3) 0.5078(4) 0.4663(3) 0.0733(16) Uani 1 1 d . . . . .
H16A H 0.7591 0.4899 0.4640 0.11(2) Uiso 1 1 calc R . . . .
H16B H 0.6979 0.5301 0.5074 0.091(19) Uiso 1 1 calc R . . . .
H16C H 0.6780 0.5594 0.4371 0.11(2) Uiso 1 1 calc R . . . .
C17 C 0.4639(3) 0.2924(3) 0.51609(18) 0.0525(11) Uani 1 1 d . . . . .
H17A H 0.4032 0.3076 0.4957 0.079(17) Uiso 1 1 calc R . . . .
H17B H 0.4800 0.3304 0.5535 0.087(18) Uiso 1 1 calc R . . . .
H17C H 0.4684 0.2237 0.5262 0.064(14) Uiso 1 1 calc R . . . .
C18 C 0.2374(4) 0.0727(3) 0.39238(17) 0.0564(13) Uani 1 1 d . . . . .
C19 C 0.2076(4) 0.0956(3) 0.44574(19) 0.0607(14) Uani 1 1 d . . . . .
C20 C 0.1214(4) 0.0758(3) 0.4494(2) 0.0755(18) Uani 1 1 d . . . . .
H20 H 0.1017 0.0943 0.4849 0.065(14) Uiso 1 1 calc R . . . .
C21 C 0.0627(4) 0.0299(4) 0.4029(2) 0.0806(19) Uani 1 1 d . . . . .
C22 C 0.0934(4) 0.0061(3) 0.3512(2) 0.0714(16) Uani 1 1 d . . . . .
H22 H 0.0547 -0.0257 0.3189 0.067(14) Uiso 1 1 calc R . . . .
C23 C 0.1779(4) 0.0268(3) 0.34494(18) 0.0607(14) Uani 1 1 d . . . . .
C24 C 0.2704(4) 0.1333(3) 0.50179(18) 0.0657(15) Uani 1 1 d . . . . .
H24A H 0.2384 0.1426 0.5346 0.081(16) Uiso 1 1 calc R . . . .
H24B H 0.2952 0.1948 0.4923 0.064(14) Uiso 1 1 calc R . . . .
H24C H 0.3181 0.0868 0.5148 0.09(2) Uiso 1 1 calc R . . . .
C25 C -0.0293(5) 0.0064(5) 0.4090(3) 0.119(3) Uani 1 1 d . . . . .
H25A H -0.0326 -0.0616 0.4197 0.19(4) Uiso 1 1 calc R . . . .
H25B H -0.0702 0.0190 0.3703 0.10(2) Uiso 1 1 calc R . . . .
H25C H -0.0451 0.0465 0.4409 0.094(19) Uiso 1 1 calc R . . . .
C26 C 0.2050(4) 0.0000(3) 0.28643(19) 0.0661(15) Uani 1 1 d . . . . .
H26A H 0.1605 -0.0426 0.2625 0.090(19) Uiso 1 1 calc R . . . .
H26B H 0.2620 -0.0331 0.2958 0.10(2) Uiso 1 1 calc R . . . .
H26C H 0.2101 0.0585 0.2630 0.066(14) Uiso 1 1 calc R . . . .
C27 C 0.2343(3) 0.2838(2) 0.25659(14) 0.0340(8) Uani 1 1 d . . . . .
C28 C 0.1431(3) 0.3056(2) 0.24175(15) 0.0365(8) Uani 1 1 d . . . . .
C29 C 0.0934(3) 0.2910(2) 0.18301(16) 0.0410(9) Uani 1 1 d . . . . .
H29 H 0.0324 0.3064 0.1741 0.045(12) Uiso 1 1 calc R . . . .
C30 C 0.1318(3) 0.2544(3) 0.13767(16) 0.0455(9) Uani 1 1 d . . . . .
H30 H 0.0971 0.2409 0.0985 0.054(12) Uiso 1 1 calc R . . . .
C31 C 0.2214(3) 0.2380(3) 0.15048(15) 0.0431(9) Uani 1 1 d . . . . .
H31 H 0.2484 0.2154 0.1190 0.033(10) Uiso 1 1 calc R . . . .
C32 C 0.2739(3) 0.2534(2) 0.20840(14) 0.0349(8) Uani 1 1 d . . . . .
C33 C 0.0905(3) 0.3513(2) 0.28370(15) 0.0380(8) Uani 1 1 d . . . . .
C34 C 0.0209(3) 0.3012(3) 0.30048(18) 0.0482(10) Uani 1 1 d . . . . .
C35 C -0.0334(3) 0.3467(3) 0.33342(19) 0.0520(11) Uani 1 1 d . . . . .
H35 H -0.0797 0.3113 0.3447 0.051(12) Uiso 1 1 calc R . . . .
C36 C -0.0218(3) 0.4429(3) 0.35046(18) 0.0475(9) Uani 1 1 d . . . . .
C37 C 0.0457(3) 0.4924(2) 0.33284(17) 0.0402(8) Uani 1 1 d . . . . .
H37 H 0.0543 0.5582 0.3437 0.053(12) Uiso 1 1 calc R . . . .
C38 C 0.1018(3) 0.4497(2) 0.29976(16) 0.0363(8) Uani 1 1 d . . . . .
C39 C 0.0003(5) 0.1980(3) 0.2805(3) 0.083(2) Uani 1 1 d . . . . .
H39A H -0.0329 0.1672 0.3078 0.084(17) Uiso 1 1 calc R . . . .
H39B H 0.0555 0.1629 0.2819 0.10(2) Uiso 1 1 calc R . . . .
H39C H -0.0348 0.1973 0.2389 0.10(2) Uiso 1 1 calc R . . . .
C40 C -0.0822(4) 0.4911(4) 0.3865(2) 0.0620(13) Uani 1 1 d . . . . .
H40A H -0.0472 0.5318 0.4181 0.12(2) Uiso 1 1 calc R . . . .
H40B H -0.1127 0.4418 0.4054 0.12(2) Uiso 1 1 calc R . . . .
H40C H -0.1256 0.5307 0.3592 0.16(3) Uiso 1 1 calc R . . . .
C41 C 0.1702(3) 0.5102(2) 0.2784(2) 0.0442(9) Uani 1 1 d . . . . .
H41A H 0.1413 0.5647 0.2546 0.16(3) Uiso 1 1 calc R . . . .
H41B H 0.2008 0.4710 0.2531 0.11(2) Uiso 1 1 calc R . . . .
H41C H 0.2129 0.5343 0.3137 0.18(4) Uiso 1 1 calc R . . . .
C42 C 0.3707(3) 0.2481(2) 0.20871(14) 0.0360(8) Uani 1 1 d . . . . .
C43 C 0.4146(3) 0.3329(2) 0.19764(15) 0.0420(9) Uani 1 1 d . . . . .
C44 C 0.4988(3) 0.3283(3) 0.18613(16) 0.0456(9) Uani 1 1 d . . . . .
H44 H 0.5285 0.3864 0.1808 0.043(11) Uiso 1 1 calc R . . . .
C45 C 0.5409(3) 0.2408(3) 0.18220(16) 0.0436(9) Uani 1 1 d . . . . .
C46 C 0.4969(3) 0.1576(3) 0.19210(15) 0.0406(8) Uani 1 1 d . . . . .
H46 H 0.5242 0.0972 0.1891 0.036(10) Uiso 1 1 calc R . . . .
C47 C 0.4146(3) 0.1596(2) 0.20618(15) 0.0377(8) Uani 1 1 d . . . . .
C48 C 0.3680(3) 0.4299(3) 0.19262(19) 0.0501(11) Uani 1 1 d . . . . .
H48A H 0.4111 0.4814 0.1927 0.10(2) Uiso 1 1 calc R . . . .
H48B H 0.3395 0.4383 0.2272 0.068(15) Uiso 1 1 calc R . . . .
H48C H 0.3234 0.4324 0.1547 0.10(2) Uiso 1 1 calc R . . . .
C49 C 0.6320(3) 0.2370(3) 0.1683(2) 0.0548(11) Uani 1 1 d . . . . .
H49A H 0.6661 0.1855 0.1920 0.12(2) Uiso 1 1 calc R . . . .
H49B H 0.6618 0.2987 0.1789 0.09(2) Uiso 1 1 calc R . . . .
H49C H 0.6271 0.2244 0.1248 0.12(2) Uiso 1 1 calc R . . . .
C50 C 0.3727(3) 0.0661(2) 0.21914(18) 0.0453(9) Uani 1 1 d . . . . .
H50A H 0.4063 0.0121 0.2076 0.051(12) Uiso 1 1 calc R . . . .
H50B H 0.3119 0.0634 0.1956 0.062(14) Uiso 1 1 calc R . . . .
H50C H 0.3726 0.0621 0.2626 0.057(13) Uiso 1 1 calc R . . . .
C51 C 0.7953(6) 0.1561(6) 0.3660(4) 0.061(2) Uani 0.56 1 d . . P A 1
H51A H 0.7863 0.2238 0.3544 0.092 Uiso 0.56 1 calc R U P A 1
H51B H 0.7573 0.1156 0.3357 0.092 Uiso 0.56 1 calc R U P A 1
H51C H 0.8571 0.1387 0.3682 0.092 Uiso 0.56 1 calc R U P A 1
C52 C 0.7726(5) 0.1405(5) 0.4276(4) 0.0500(17) Uani 0.56 1 d . . P A 1
H52A H 0.7080 0.1473 0.4233 0.060 Uiso 0.56 1 calc R U P A 1
H52B H 0.7887 0.0739 0.4412 0.060 Uiso 0.56 1 calc R U P A 1
C53 C 0.8185(5) 0.2098(6) 0.4760(4) 0.0502(16) Uani 0.56 1 d . U P A 1
H53A H 0.8097 0.2762 0.4599 0.060 Uiso 0.56 1 calc R U P A 1
H53B H 0.8825 0.1963 0.4847 0.060 Uiso 0.56 1 calc R U P A 1
C54 C 0.7856(5) 0.2038(5) 0.5350(4) 0.0522(18) Uani 0.56 1 d . . P A 1
H54A H 0.7932 0.1371 0.5506 0.063 Uiso 0.56 1 calc R U P A 1
H54B H 0.7218 0.2187 0.5264 0.063 Uiso 0.56 1 calc R U P A 1
C55 C 0.8340(8) 0.2735(10) 0.5848(7) 0.068(3) Uani 0.56 1 d . U P A 1
H55A H 0.8890 0.2437 0.6064 0.103 Uiso 0.56 1 calc R U P A 1
H55B H 0.7962 0.2871 0.6136 0.103 Uiso 0.56 1 calc R U P A 1
H55C H 0.8474 0.3336 0.5659 0.103 Uiso 0.56 1 calc R U P A 1
C61 C 0.7908(6) 0.1495(8) 0.4829(5) 0.051(2) Uani 0.44 1 d . U P B 2
H61A H 0.7570 0.1397 0.5146 0.077 Uiso 0.44 1 calc R U P B 2
H61B H 0.8045 0.0870 0.4670 0.077 Uiso 0.44 1 calc R U P B 2
H61C H 0.7560 0.1879 0.4498 0.077 Uiso 0.44 1 calc R U P B 2
C62 C 0.8757(7) 0.2019(8) 0.5095(7) 0.066(3) Uani 0.44 1 d . . P B 2
H62A H 0.9096 0.1624 0.5430 0.079 Uiso 0.44 1 calc R U P B 2
H62B H 0.9110 0.2065 0.4778 0.079 Uiso 0.44 1 calc R U P B 2
C63 C 0.8661(9) 0.2978(9) 0.5327(6) 0.073(3) Uani 0.44 1 d . . P B 2
H63A H 0.8448 0.3406 0.4974 0.087 Uiso 0.44 1 calc R U P B 2
H63B H 0.9254 0.3208 0.5529 0.087 Uiso 0.44 1 calc R U P B 2
C64 C 0.8052(10) 0.3107(13) 0.5770(8) 0.065(3) Uani 0.44 1 d . U P B 2
H64A H 0.7445 0.2914 0.5573 0.078 Uiso 0.44 1 calc R U P B 2
H64B H 0.8042 0.3791 0.5890 0.078 Uiso 0.44 1 calc R U P B 2
C65 C 0.8385(7) 0.2486(8) 0.6331(6) 0.064(3) Uani 0.44 1 d . . P B 2
H65A H 0.8377 0.1808 0.6211 0.096 Uiso 0.44 1 calc R U P B 2
H65B H 0.8002 0.2576 0.6621 0.096 Uiso 0.44 1 calc R U P B 2
H65C H 0.8988 0.2676 0.6520 0.096 Uiso 0.44 1 calc R U P B 2

loop_
_atom_site_aniso_label
_atom_site_aniso_U_11
_atom_site_aniso_U_22
_atom_site_aniso_U_33
_atom_site_aniso_U_23
_atom_site_aniso_U_13
_atom_site_aniso_U_12
Sn1 0.06621(18) 0.01447(11) 0.02072(12) -0.00112(7) 0.01302(10) -0.00411(9)
Zn1 0.0700(3) 0.0375(2) 0.0265(2) -0.00598(16) 0.0190(2) -0.0157(2)
C1 0.079(3) 0.059(3) 0.031(2) -0.0072(18) 0.021(2) -0.020(2)
C2 0.052(2) 0.0171(14) 0.0391(18) 0.0023(13) 0.0072(16) -0.0011(14)
C3 0.091(3) 0.0141(14) 0.0178(14) 0.0006(11) 0.0121(17) 0.0029(16)
C4 0.092(3) 0.0198(15) 0.0184(15) 0.0006(12) 0.0044(17) 0.0107(17)
C5 0.115(4) 0.0230(18) 0.0270(18) 0.0017(14) 0.011(2) 0.019(2)
C6 0.142(5) 0.0211(18) 0.035(2) 0.0048(15) 0.022(3) 0.024(2)
C7 0.160(6) 0.0122(16) 0.032(2) -0.0013(14) 0.038(3) -0.001(2)
C8 0.108(4) 0.0185(15) 0.0256(17) -0.0010(13) 0.0261(19) -0.0064(18)
C9 0.072(3) 0.0194(15) 0.0281(17) -0.0007(13) -0.0047(16) 0.0131(16)
C10 0.094(3) 0.0261(18) 0.0268(17) 0.0031(14) 0.0004(19) 0.0102(19)
C11 0.070(3) 0.0266(18) 0.047(2) -0.0010(16) -0.002(2) 0.0119(17)
C12 0.048(2) 0.038(2) 0.064(3) -0.0151(19) -0.007(2) 0.0147(17)
C13 0.048(2) 0.042(2) 0.051(2) -0.0252(18) -0.0133(18) 0.0181(17)
C14 0.054(2) 0.0362(19) 0.0340(19) -0.0075(15) -0.0083(16) 0.0211(17)
C15 0.182(7) 0.041(3) 0.034(2) -0.0042(19) 0.038(3) -0.021(3)
C16 0.051(3) 0.061(3) 0.103(4) -0.041(3) 0.004(3) 0.003(2)
C17 0.068(3) 0.048(2) 0.0337(19) -0.0170(17) -0.0060(18) 0.018(2)
C18 0.122(4) 0.0218(17) 0.0321(19) -0.0014(14) 0.032(2) -0.017(2)
C19 0.129(4) 0.0229(17) 0.042(2) -0.0039(15) 0.044(3) -0.027(2)
C20 0.155(5) 0.043(2) 0.044(2) -0.0140(19) 0.056(3) -0.044(3)
C21 0.148(5) 0.055(3) 0.054(3) -0.017(2) 0.056(3) -0.059(3)
C22 0.141(5) 0.042(2) 0.040(2) -0.0127(18) 0.039(3) -0.045(3)
C23 0.128(4) 0.0274(19) 0.035(2) -0.0052(15) 0.035(2) -0.028(2)
C24 0.137(5) 0.035(2) 0.034(2) -0.0091(17) 0.039(3) -0.024(3)
C25 0.186(8) 0.118(6) 0.075(4) -0.046(4) 0.079(5) -0.104(5)
C26 0.131(5) 0.042(2) 0.031(2) -0.0096(17) 0.031(3) -0.021(3)
C27 0.067(2) 0.0131(13) 0.0231(15) 0.0017(11) 0.0127(15) 0.0019(13)
C28 0.070(2) 0.0163(14) 0.0270(16) 0.0002(12) 0.0174(16) 0.0032(14)
C29 0.065(3) 0.0301(18) 0.0287(17) 0.0027(13) 0.0124(16) 0.0117(16)
C30 0.071(3) 0.042(2) 0.0218(16) 0.0003(14) 0.0053(16) 0.0187(19)
C31 0.076(3) 0.0316(18) 0.0225(16) -0.0008(13) 0.0127(17) 0.0192(17)
C32 0.064(2) 0.0169(14) 0.0242(15) 0.0037(11) 0.0104(15) 0.0094(14)
C33 0.070(2) 0.0200(15) 0.0290(17) -0.0016(12) 0.0211(16) 0.0019(15)
C34 0.085(3) 0.0262(17) 0.042(2) -0.0046(15) 0.032(2) -0.0095(18)
C35 0.079(3) 0.041(2) 0.046(2) -0.0040(17) 0.034(2) -0.013(2)
C36 0.070(3) 0.040(2) 0.040(2) -0.0047(16) 0.0270(19) 0.0001(18)
C37 0.060(2) 0.0233(16) 0.0401(19) -0.0058(14) 0.0176(17) 0.0027(15)
C38 0.056(2) 0.0207(15) 0.0341(17) -0.0002(13) 0.0147(16) 0.0017(14)
C39 0.160(6) 0.030(2) 0.082(4) -0.014(2) 0.075(4) -0.032(3)
C40 0.079(3) 0.057(3) 0.061(3) -0.015(2) 0.039(3) -0.002(3)
C41 0.059(2) 0.0187(15) 0.060(2) 0.0007(16) 0.024(2) 0.0033(15)
C42 0.066(2) 0.0230(16) 0.0202(15) 0.0008(12) 0.0125(15) 0.0082(15)
C43 0.080(3) 0.0234(16) 0.0265(16) 0.0033(13) 0.0197(17) 0.0090(17)
C44 0.082(3) 0.0278(17) 0.0330(18) 0.0047(14) 0.0253(19) 0.0028(18)
C45 0.072(3) 0.0346(19) 0.0275(17) 0.0006(14) 0.0171(17) 0.0066(17)
C46 0.067(3) 0.0279(17) 0.0281(17) -0.0003(13) 0.0134(16) 0.0123(16)
C47 0.066(2) 0.0232(16) 0.0236(15) -0.0018(12) 0.0100(15) 0.0055(15)
C48 0.090(3) 0.0228(17) 0.045(2) 0.0059(15) 0.030(2) 0.0128(19)
C49 0.073(3) 0.047(2) 0.049(2) 0.0014(19) 0.024(2) 0.007(2)
C50 0.069(3) 0.0218(16) 0.045(2) -0.0007(15) 0.0124(19) 0.0088(16)
C51 0.061(5) 0.051(5) 0.080(6) -0.001(4) 0.033(4) -0.003(4)
C52 0.047(4) 0.040(4) 0.067(5) 0.006(3) 0.020(4) 0.006(3)
C53 0.044(4) 0.044(4) 0.061(4) 0.011(3) 0.007(3) 0.008(3)
C54 0.052(4) 0.042(4) 0.058(5) 0.004(3) 0.002(3) 0.009(3)
C55 0.056(8) 0.084(9) 0.058(5) 0.003(6) -0.003(6) -0.007(5)
C61 0.046(4) 0.046(4) 0.061(5) 0.008(4) 0.009(4) 0.001(4)
C62 0.043(6) 0.067(7) 0.094(9) -0.020(6) 0.028(6) -0.009(5)
C63 0.077(8) 0.063(7) 0.088(9) -0.007(6) 0.040(7) -0.014(6)
C64 0.047(8) 0.086(10) 0.057(6) 0.007(7) 0.001(6) -0.006(6)
C65 0.049(6) 0.049(6) 0.093(9) -0.007(6) 0.013(6) 0.006(5)

loop_
_atom_type_symbol
_atom_type_description
_atom_type_scat_dispersion_real
_atom_type_scat_dispersion_imag
_atom_type_scat_source
C C 0.0033 0.0016 'International Tables Vol C Tables 4.2.6.8 and 6.1.1.4'
H H 0.0000 0.0000 'International Tables Vol C Tables 4.2.6.8 and 6.1.1.4'
Zn Zn 0.2839 1.4301 'International Tables Vol C Tables 4.2.6.8 and 6.1.1.4'
Sn Sn -0.6537 1.4246 'International Tables Vol C Tables 4.2.6.8 and 6.1.1.4'

loop_
_geom_angle_atom_site_label_1
_geom_angle_atom_site_label_2
_geom_angle_atom_site_label_3
_geom_angle
C2 Sn1 C3 108.38(15)
C2 Sn1 C27 104.66(13)
C3 Sn1 C27 113.47(11)
C2 Sn1 Zn1 115.78(10)
C3 Sn1 Zn1 108.37(10)
C27 Sn1 Zn1 106.31(10)
C1 Zn1 Sn1 167.92(14)
Zn1 C1 H1A 109.5
Zn1 C1 H1B 109.5
H1A C1 H1B 109.5
Zn1 C1 H1C 109.5
H1A C1 H1C 109.5
H1B C1 H1C 109.5
Sn1 C2 H2A 109.5
Sn1 C2 H2B 109.5
H2A C2 H2B 109.5
Sn1 C2 H2C 109.5
H2A C2 H2C 109.5
H2B C2 H2C 109.5
C4 C3 C8 118.1(3)
C4 C3 Sn1 123.0(2)
C8 C3 Sn1 119.0(3)
C5 C4 C3 120.4(4)
C5 C4 C9 114.3(4)
C3 C4 C9 125.0(3)
C6 C5 C4 120.9(5)
C6 C5 H5 119.5
C4 C5 H5 119.5
C5 C6 C7 119.0(4)
C5 C6 H6 120.5
C7 C6 H6 120.5
C6 C7 C8 121.9(4)
C6 C7 H7 119.0
C8 C7 H7 119.0
C7 C8 C3 118.9(5)
C7 C8 C18 115.0(4)
C3 C8 C18 125.2(4)
C10 C9 C14 118.8(4)
C10 C9 C4 121.1(3)
C14 C9 C4 119.8(4)
C11 C10 C9 120.4(4)
C11 C10 C15 119.4(5)
C9 C10 C15 120.2(4)
C12 C11 C10 120.9(5)
C12 C11 H11 119.6
C10 C11 H11 119.6
C13 C12 C11 118.4(4)
C13 C12 C16 121.2(4)
C11 C12 C16 120.5(5)
C12 C13 C14 122.5(4)
C12 C13 H13 118.7
C14 C13 H13 118.7
C13 C14 C9 119.0(4)
C13 C14 C17 119.6(3)
C9 C14 C17 121.3(4)
C10 C15 H15A 109.5
C10 C15 H15B 109.5
H15A C15 H15B 109.5
C10 C15 H15C 109.5
H15A C15 H15C 109.5
H15B C15 H15C 109.5
C12 C16 H16A 109.5
C12 C16 H16B 109.5
H16A C16 H16B 109.5
C12 C16 H16C 109.5
H16A C16 H16C 109.5
H16B C16 H16C 109.5
C14 C17 H17A 109.5
C14 C17 H17B 109.5
H17A C17 H17B 109.5
C14 C17 H17C 109.5
H17A C17 H17C 109.5
H17B C17 H17C 109.5
C23 C18 C19 117.8(5)
C23 C18 C8 123.2(4)
C19 C18 C8 118.0(4)
C20 C19 C18 119.9(4)
C20 C19 C24 118.7(4)
C18 C19 C24 121.2(5)
C19 C20 C21 122.4(4)
C19 C20 H20 118.8
C21 C20 H20 118.8
C22 C21 C20 117.0(5)
C22 C21 C25 121.7(5)
C20 C21 C25 121.3(4)
C23 C22 C21 122.6(5)
C23 C22 H22 118.7
C21 C22 H22 118.7
C22 C23 C18 120.2(4)
C22 C23 C26 118.9(4)
C18 C23 C26 120.9(5)
C19 C24 H24A 109.5
C19 C24 H24B 109.5
H24A C24 H24B 109.5
C19 C24 H24C 109.5
H24A C24 H24C 109.5
H24B C24 H24C 109.5
C21 C25 H25A 109.5
C21 C25 H25B 109.5
H25A C25 H25B 109.5
C21 C25 H25C 109.5
H25A C25 H25C 109.5
H25B C25 H25C 109.5
C23 C26 H26A 109.5
C23 C26 H26B 109.5
H26A C26 H26B 109.5
C23 C26 H26C 109.5
H26A C26 H26C 109.5
H26B C26 H26C 109.5
C28 C27 C32 117.1(3)
C28 C27 Sn1 117.2(2)
C32 C27 Sn1 125.7(3)
C29 C28 C27 121.2(3)
C29 C28 C33 112.8(3)
C27 C28 C33 125.9(3)
C30 C29 C28 120.9(4)
C30 C29 H29 119.6
C28 C29 H29 119.6
C31 C30 C29 118.6(3)
C31 C30 H30 120.7
C29 C30 H30 120.7
C30 C31 C32 122.2(3)
C30 C31 H31 118.9
C32 C31 H31 118.9
C31 C32 C27 119.7(4)
C31 C32 C42 112.5(3)
C27 C32 C42 127.2(3)
C34 C33 C38 118.2(3)
C34 C33 C28 120.4(3)
C38 C33 C28 120.7(3)
C35 C34 C33 120.4(3)
C35 C34 C39 118.5(4)
C33 C34 C39 121.1(4)
C34 C35 C36 121.9(4)
C34 C35 H35 119.0
C36 C35 H35 119.0
C37 C36 C35 117.4(4)
C37 C36 C40 121.7(4)
C35 C36 C40 120.8(4)
C36 C37 C38 122.7(3)
C36 C37 H37 118.6
C38 C37 H37 118.6
C37 C38 C33 119.3(3)
C37 C38 C41 119.6(3)
C33 C38 C41 121.0(3)
C34 C39 H39A 109.5
C34 C39 H39B 109.5
H39A C39 H39B 109.5
C34 C39 H39C 109.5
H39A C39 H39C 109.5
H39B C39 H39C 109.5
C36 C40 H40A 109.5
C36 C40 H40B 109.5
H40A C40 H40B 109.5
C36 C40 H40C 109.5
H40A C40 H40C 109.5
H40B C40 H40C 109.5
C38 C41 H41A 109.5
C38 C41 H41B 109.5
H41A C41 H41B 109.5
C38 C41 H41C 109.5
H41A C41 H41C 109.5
H41B C41 H41C 109.5
C43 C42 C47 117.8(4)
C43 C42 C32 118.6(3)
C47 C42 C32 122.2(3)
C44 C43 C42 120.3(3)
C44 C43 C48 118.6(3)
C42 C43 C48 120.9(4)
C43 C44 C45 121.7(4)
C43 C44 H44 119.2
C45 C44 H44 119.2
C46 C45 C44 117.7(4)
C46 C45 C49 121.3(4)
C44 C45 C49 121.0(4)
C47 C46 C45 122.2(3)
C47 C46 H46 118.9
C45 C46 H46 118.9
C46 C47 C42 120.3(3)
C46 C47 C50 119.0(3)
C42 C47 C50 120.7(3)
C43 C48 H48A 109.5
C43 C48 H48B 109.5
H48A C48 H48B 109.5
C43 C48 H48C 109.5
H48A C48 H48C 109.5
H48B C48 H48C 109.5
C45 C49 H49A 109.5
C45 C49 H49B 109.5
H49A C49 H49B 109.5
C45 C49 H49C 109.5
H49A C49 H49C 109.5
H49B C49 H49C 109.5
C47 C50 H50A 109.5
C47 C50 H50B 109.5
H50A C50 H50B 109.5
C47 C50 H50C 109.5
H50A C50 H50C 109.5
H50B C50 H50C 109.5
C52 C51 H51A 109.5
C52 C51 H51B 109.5
H51A C51 H51B 109.5
C52 C51 H51C 109.5
H51A C51 H51C 109.5
H51B C51 H51C 109.5
C53 C52 C51 113.7(7)
C53 C52 H52A 108.8
C51 C52 H52A 108.8
C53 C52 H52B 108.8
C51 C52 H52B 108.8
H52A C52 H52B 107.7
C52 C53 C54 113.5(7)
C52 C53 H53A 108.9
C54 C53 H53A 108.9
C52 C53 H53B 108.9
C54 C53 H53B 108.9
H53A C53 H53B 107.7
C53 C54 C55 113.4(9)
C53 C54 H54A 108.9
C55 C54 H54A 108.9
C53 C54 H54B 108.9
C55 C54 H54B 108.9
H54A C54 H54B 107.7
C54 C55 H55A 109.5
C54 C55 H55B 109.5
H55A C55 H55B 109.5
C54 C55 H55C 109.5
H55A C55 H55C 109.5
H55B C55 H55C 109.5
C62 C61 H61A 109.5
C62 C61 H61B 109.5
H61A C61 H61B 109.5
C62 C61 H61C 109.5
H61A C61 H61C 109.5
H61B C61 H61C 109.5
C63 C62 C61 116.0(10)
C63 C62 H62A 108.3
C61 C62 H62A 108.3
C63 C62 H62B 108.3
C61 C62 H62B 108.3
H62A C62 H62B 107.4
C62 C63 C64 117.9(11)
C62 C63 H63A 107.8
C64 C63 H63A 107.8
C62 C63 H63B 107.8
C64 C63 H63B 107.8
H63A C63 H63B 107.2
C63 C64 C65 109.1(11)
C63 C64 H64A 109.9
C65 C64 H64A 109.9
C63 C64 H64B 109.9
C65 C64 H64B 109.9
H64A C64 H64B 108.3
C64 C65 H65A 109.5
C64 C65 H65B 109.5
H65A C65 H65B 109.5
C64 C65 H65C 109.5
H65A C65 H65C 109.5
H65B C65 H65C 109.5

loop_
_geom_bond_atom_site_label_1
_geom_bond_atom_site_label_2
_geom_bond_distance
Sn1 C2 2.154(3)
Sn1 C3 2.207(3)
Sn1 C27 2.216(3)
Sn1 Zn1 2.5529(6)
Zn1 C1 1.950(4)
C1 H1A 0.9800
C1 H1B 0.9800
C1 H1C 0.9800
C2 H2A 0.9800
C2 H2B 0.9800
C2 H2C 0.9800
C3 C4 1.408(6)
C3 C8 1.424(5)
C4 C5 1.405(5)
C4 C9 1.507(6)
C5 C6 1.379(7)
C5 H5 0.9500
C6 C7 1.380(8)
C6 H6 0.9500
C7 C8 1.408(6)
C7 H7 0.9500
C8 C18 1.496(7)
C9 C10 1.399(6)
C9 C14 1.404(5)
C10 C11 1.399(6)
C10 C15 1.497(6)
C11 C12 1.386(6)
C11 H11 0.9500
C12 C13 1.373(7)
C12 C16 1.514(6)
C13 C14 1.398(6)
C13 H13 0.9500
C14 C17 1.507(6)
C15 H15A 0.9800
C15 H15B 0.9800
C15 H15C 0.9800
C16 H16A 0.9800
C16 H16B 0.9800
C16 H16C 0.9800
C17 H17A 0.9800
C17 H17B 0.9800
C17 H17C 0.9800
C18 C23 1.409(6)
C18 C19 1.411(5)
C19 C20 1.385(8)
C19 C24 1.516(7)
C20 C21 1.388(7)
C20 H20 0.9500
C21 C22 1.387(6)
C21 C25 1.498(8)
C22 C23 1.378(7)
C22 H22 0.9500
C23 C26 1.511(5)
C24 H24A 0.9800
C24 H24B 0.9800
C24 H24C 0.9800
C25 H25A 0.9800
C25 H25B 0.9800
C25 H25C 0.9800
C26 H26A 0.9800
C26 H26B 0.9800
C26 H26C 0.9800
C27 C28 1.416(6)
C27 C32 1.419(5)
C28 C29 1.398(5)
C28 C33 1.512(5)
C29 C30 1.382(5)
C29 H29 0.9500
C30 C31 1.379(6)
C30 H30 0.9500
C31 C32 1.401(5)
C31 H31 0.9500
C32 C42 1.503(5)
C33 C34 1.403(5)
C33 C38 1.416(4)
C34 C35 1.386(6)
C34 C39 1.516(5)
C35 C36 1.392(6)
C35 H35 0.9500
C36 C37 1.380(5)
C36 C40 1.517(5)
C37 C38 1.392(5)
C37 H37 0.9500
C38 C41 1.509(5)
C39 H39A 0.9800
C39 H39B 0.9800
C39 H39C 0.9800
C40 H40A 0.9800
C40 H40B 0.9800
C40 H40C 0.9800
C41 H41A 0.9800
C41 H41B 0.9800
C41 H41C 0.9800
C42 C43 1.409(5)
C42 C47 1.413(5)
C43 C44 1.386(6)
C43 C48 1.523(5)
C44 C45 1.394(5)
C44 H44 0.9500
C45 C46 1.384(5)
C45 C49 1.513(6)
C46 C47 1.380(5)
C46 H46 0.9500
C47 C50 1.508(5)
C48 H48A 0.9800
C48 H48B 0.9800
C48 H48C 0.9800
C49 H49A 0.9800
C49 H49B 0.9800
C49 H49C 0.9800
C50 H50A 0.9800
C50 H50B 0.9800
C50 H50C 0.9800
C51 C52 1.516(11)
C51 H51A 0.9800
C51 H51B 0.9800
C51 H51C 0.9800
C52 C53 1.514(12)
C52 H52A 0.9900
C52 H52B 0.9900
C53 C54 1.521(12)
C53 H53A 0.9900
C53 H53B 0.9900
C54 C55 1.551(16)
C54 H54A 0.9900
C54 H54B 0.9900
C55 H55A 0.9800
C55 H55B 0.9800
C55 H55C 0.9800
C61 C62 1.514(14)
C61 H61A 0.9800
C61 H61B 0.9800
C61 H61C 0.9800
C62 C63 1.451(15)
C62 H62A 0.9900
C62 H62B 0.9900
C63 C64 1.52(2)
C63 H63A 0.9900
C63 H63B 0.9900
C64 C65 1.526(18)
C64 H64A 0.9900
C64 H64B 0.9900
C65 H65A 0.9800
C65 H65B 0.9800
C65 H65C 0.9800

loop_
_geom_torsion_atom_site_label_1
_geom_torsion_atom_site_label_2
_geom_torsion_atom_site_label_3
_geom_torsion_atom_site_label_4
_geom_torsion
C8 C3 C4 C5 8.3(5)
Sn1 C3 C4 C5 -172.9(3)
C8 C3 C4 C9 -165.5(3)
Sn1 C3 C4 C9 13.4(5)
C3 C4 C5 C6 -1.4(6)
C9 C4 C5 C6 173.0(3)
C4 C5 C6 C7 -5.2(6)
C5 C6 C7 C8 4.8(6)
C6 C7 C8 C3 2.1(5)
C6 C7 C8 C18 -168.0(4)
C4 C3 C8 C7 -8.5(5)
Sn1 C3 C8 C7 172.5(3)
C4 C3 C8 C18 160.5(3)
Sn1 C3 C8 C18 -18.4(4)
C5 C4 C9 C10 73.4(4)
C3 C4 C9 C10 -112.5(4)
C5 C4 C9 C14 -100.0(4)
C3 C4 C9 C14 74.1(4)
C14 C9 C10 C11 -2.6(5)
C4 C9 C10 C11 -176.1(3)
C14 C9 C10 C15 179.4(4)
C4 C9 C10 C15 5.9(6)
C9 C10 C11 C12 1.6(6)
C15 C10 C11 C12 179.6(4)
C10 C11 C12 C13 -0.2(6)
C10 C11 C12 C16 179.9(4)
C11 C12 C13 C14 -0.1(6)
C16 C12 C13 C14 179.7(4)
C12 C13 C14 C9 -0.9(6)
C12 C13 C14 C17 -179.9(4)
C10 C9 C14 C13 2.3(5)
C4 C9 C14 C13 175.9(3)
C10 C9 C14 C17 -178.7(3)
C4 C9 C14 C17 -5.1(5)
C7 C8 C18 C23 -76.7(5)
C3 C8 C18 C23 114.0(4)
C7 C8 C18 C19 91.9(4)
C3 C8 C18 C19 -77.5(5)
C23 C18 C19 C20 -2.1(6)
C8 C18 C19 C20 -171.2(4)
C23 C18 C19 C24 172.2(4)
C8 C18 C19 C24 3.0(6)
C18 C19 C20 C21 2.7(8)
C24 C19 C20 C21 -171.7(5)
C19 C20 C21 C22 -1.5(8)
C19 C20 C21 C25 177.9(6)
C20 C21 C22 C23 -0.4(8)
C25 C21 C22 C23 -179.7(6)
C21 C22 C23 C18 0.9(8)
C21 C22 C23 C26 -178.7(5)
C19 C18 C23 C22 0.4(6)
C8 C18 C23 C22 168.9(4)
C19 C18 C23 C26 180.0(4)
C8 C18 C23 C26 -11.5(6)
C32 C27 C28 C29 4.5(5)
Sn1 C27 C28 C29 -174.8(2)
C32 C27 C28 C33 -171.4(3)
Sn1 C27 C28 C33 9.3(4)
C27 C28 C29 C30 0.3(5)
C33 C28 C29 C30 176.7(3)
C28 C29 C30 C31 -3.9(6)
C29 C30 C31 C32 2.6(6)
C30 C31 C32 C27 2.3(5)
C30 C31 C32 C42 -169.5(3)
C28 C27 C32 C31 -5.7(4)
Sn1 C27 C32 C31 173.5(2)
C28 C27 C32 C42 164.8(3)
Sn1 C27 C32 C42 -15.9(4)
C29 C28 C33 C34 66.5(5)
C27 C28 C33 C34 -117.4(4)
C29 C28 C33 C38 -104.4(4)
C27 C28 C33 C38 71.8(5)
C38 C33 C34 C35 -1.8(6)
C28 C33 C34 C35 -172.9(4)
C38 C33 C34 C39 175.1(5)
C28 C33 C34 C39 4.0(7)
C33 C34 C35 C36 0.7(7)
C39 C34 C35 C36 -176.3(5)
C34 C35 C36 C37 0.6(7)
C34 C35 C36 C40 180.0(5)
C35 C36 C37 C38 -0.6(6)
C40 C36 C37 C38 -180.0(4)
C36 C37 C38 C33 -0.6(6)
C36 C37 C38 C41 175.8(4)
C34 C33 C38 C37 1.8(6)
C28 C33 C38 C37 172.9(3)
C34 C33 C38 C41 -174.6(4)
C28 C33 C38 C41 -3.5(6)
C31 C32 C42 C43 89.3(4)
C27 C32 C42 C43 -81.8(4)
C31 C32 C42 C47 -76.4(4)
C27 C32 C42 C47 112.5(4)
C47 C42 C43 C44 -1.5(5)
C32 C42 C43 C44 -167.8(3)
C47 C42 C43 C48 173.2(3)
C32 C42 C43 C48 6.9(5)
C42 C43 C44 C45 3.1(6)
C48 C43 C44 C45 -171.7(4)
C43 C44 C45 C46 -2.0(6)
C43 C44 C45 C49 178.7(4)
C44 C45 C46 C47 -0.8(5)
C49 C45 C46 C47 178.6(4)
C45 C46 C47 C42 2.4(5)
C45 C46 C47 C50 -177.2(3)
C43 C42 C47 C46 -1.2(5)
C32 C42 C47 C46 164.6(3)
C43 C42 C47 C50 178.4(3)
C32 C42 C47 C50 -15.8(5)
C51 C52 C53 C54 171.6(6)
C52 C53 C54 C55 178.9(7)
C61 C62 C63 C64 51.2(19)
C62 C63 C64 C65 59.9(18)
